data_1505166
loop_
_publ_author_name
'Tarte, Naresh H.'
'Cho, Hyun Yong'
'Woo, Seong Ihl'

_publ_section_title
;
 Efficient Route for Cyclic Olefin Polymerization:&#x00A0; Nonchelated
 Monodentate Benzimidazole Nickel(II) Complex Catalysts for Vinyl
 Polymerization of Norbornene
;
_journal_issue 23
_journal_name_full Macromolecules
_journal_page_first 8162
_journal_paper_doi 10.1021/ma071696k
_journal_volume 40
_journal_year 2007
_chemical_formula_sum 'C22 H20 N2 O2'
_chemical_formula_weight 344.40
_chemical_name_systematic
; 
 ? 
;
_space_group_IT_number 14
_symmetry_cell_setting monoclinic
_symmetry_space_group_name_Hall '-P 2yn'
_symmetry_space_group_name_H-M 'P 1 21/n 1'
_atom_sites_solution_hydrogens geom
_atom_sites_solution_primary direct
_atom_sites_solution_secondary difmap
_audit_creation_method SHELXL-97
_cell_angle_alpha 90.00
_cell_angle_beta 91.0620(10)
_cell_angle_gamma 90.00
_cell_formula_units_Z 4
_cell_length_a 9.6638(2)
_cell_length_b 10.4904(2)
_cell_length_c 18.0444(3)
_cell_measurement_reflns_used 2979
_cell_measurement_temperature 296(2)
_cell_measurement_theta_max 24.20
_cell_measurement_theta_min 2.37
_cell_volume 1828.98(6)
_computing_cell_refinement 'Bruker SMART'
_computing_data_collection 'Bruker SMART'
_computing_data_reduction 'Bruker SAINT'
_computing_molecular_graphics 'Bruker SHELXTL'
_computing_publication_material 'Bruker SHELXTL'
_computing_structure_refinement 'SHELXL-97 (Sheldrick, 1997)'
_computing_structure_solution 'SHELXS-97 (Sheldrick, 1990)'
_diffrn_ambient_temperature 296(2)
_diffrn_measured_fraction_theta_full 0.999
_diffrn_measured_fraction_theta_max 0.999
_diffrn_measurement_device_type 'CCD area detector'
_diffrn_measurement_method 'phi and omega scans'
_diffrn_radiation_monochromator graphite
_diffrn_radiation_source 'fine-focus sealed tube'
_diffrn_radiation_type MoK\a
_diffrn_radiation_wavelength 0.71073
_diffrn_reflns_av_R_equivalents 0.0375
_diffrn_reflns_av_sigmaI/netI 0.0318
_diffrn_reflns_limit_h_max 12
_diffrn_reflns_limit_h_min -12
_diffrn_reflns_limit_k_max 13
_diffrn_reflns_limit_k_min -13
_diffrn_reflns_limit_l_max 24
_diffrn_reflns_limit_l_min -23
_diffrn_reflns_number 18216
_diffrn_reflns_theta_full 28.29
_diffrn_reflns_theta_max 28.29
_diffrn_reflns_theta_min 2.25
_diffrn_standards_decay_% 0
_exptl_absorpt_coefficient_mu 0.081
_exptl_absorpt_correction_T_max 0.9848
_exptl_absorpt_correction_T_min 0.9684
_exptl_absorpt_correction_type none
_exptl_crystal_colour white
_exptl_crystal_density_diffrn 1.251
_exptl_crystal_density_meas 0
_exptl_crystal_density_method 'not measured'
_exptl_crystal_description block
_exptl_crystal_F_000 728
_exptl_crystal_size_max 0.40
_exptl_crystal_size_mid 0.23
_exptl_crystal_size_min 0.19
_refine_diff_density_max 0.131
_refine_diff_density_min -0.119
_refine_diff_density_rms 0.028
_refine_ls_extinction_coef 0.0205(18)
_refine_ls_extinction_expression Fc^*^=kFc[1+0.001xFc^2^\l^3^/sin(2\q)]^-1/4^
_refine_ls_extinction_method SHELXL
_refine_ls_goodness_of_fit_ref 1.013
_refine_ls_hydrogen_treatment mixed
_refine_ls_matrix_type full
_refine_ls_number_parameters 236
_refine_ls_number_reflns 4522
_refine_ls_number_restraints 0
_refine_ls_restrained_S_all 1.013
_refine_ls_R_factor_all 0.0839
_refine_ls_R_factor_gt 0.0438
_refine_ls_shift/su_max 0.000
_refine_ls_shift/su_mean 0.000
_refine_ls_structure_factor_coef Fsqd
_refine_ls_weighting_details 'calc w=1/[\s^2^(Fo^2^)+(0.0563P)^2^+0.1414P] where P=(Fo^2^+2Fc^2^)/3'
_refine_ls_weighting_scheme calc
_refine_ls_wR_factor_gt 0.1103
_refine_ls_wR_factor_ref 0.1296
_reflns_number_gt 2658
_reflns_number_total 4522
_reflns_threshold_expression >2sigma(I)
_cod_data_source_file ma071696k-file003.cif
_cod_data_source_block j
_cod_depositor_comments
;
The following automatic conversions were performed:

'_symmetry_cell_setting' value 'Monoclinic' changed to 'monoclinic'
according to /home/saulius/struct/CIF-dictionaries/cif_core.dic
dictionary named 'cif_core.dic' version 2.4.1 from 2010-06-29.

Automatic conversion script
Id: cif_fix_values 1715 2011-07-08 13:25:40Z adriana 
;
_cod_original_sg_symbol_H-M P2(1)/n
_cod_database_code 1505166

loop_
_symmetry_equiv_pos_as_xyz
'x, y, z'
'-x+1/2, y+1/2, -z+1/2'
'-x, -y, -z'
'x-1/2, -y-1/2, z-1/2'

loop_
_atom_site_label
_atom_site_type_symbol
_atom_site_fract_x
_atom_site_fract_y
_atom_site_fract_z
_atom_site_U_iso_or_equiv
_atom_site_adp_type
_atom_site_occupancy
_atom_site_symmetry_multiplicity
_atom_site_calc_flag
_atom_site_refinement_flags
C1 C 0.62939(16) 0.83833(13) 0.09195(10) 0.0618(4) Uani 1 1 d .
C2 C 0.77285(19) 0.85115(16) 0.09427(14) 0.0882(6) Uani 1 1 d .
H2A H 0.8218 0.8529 0.1391 0.106 Uiso 1 1 calc R
C3 C 0.8390(2) 0.8610(2) 0.0283(2) 0.1157(9) Uani 1 1 d .
H3A H 0.9348 0.8691 0.0283 0.139 Uiso 1 1 calc R
C4 C 0.7666(3) 0.8592(2) -0.03841(18) 0.1151(9) Uani 1 1 d .
H4A H 0.8156 0.8672 -0.0820 0.138 Uiso 1 1 calc R
C5 C 0.6254(2) 0.84594(17) -0.04295(12) 0.0900(6) Uani 1 1 d .
H5A H 0.5775 0.8451 -0.0881 0.108 Uiso 1 1 calc R
C6 C 0.55858(17) 0.83389(13) 0.02430(9) 0.0605(4) Uani 1 1 d .
N7 N 0.42104(13) 0.81563(10) 0.04084(6) 0.0535(3) Uani 1 1 d .
C8 C 0.41561(14) 0.81270(12) 0.11678(7) 0.0498(3) Uani 1 1 d .
N9 N 0.53761(13) 0.82604(11) 0.14936(7) 0.0595(3) Uani 1 1 d .
C10 C 0.30641(17) 0.82259(14) -0.01227(8) 0.0603(4) Uani 1 1 d .
H10A H 0.3148 0.9007 -0.0406 0.072 Uiso 1 1 calc R
H10B H 0.2207 0.8272 0.0147 0.072 Uiso 1 1 calc R
C11 C 0.29761(16) 0.71157(13) -0.06567(8) 0.0550(4) Uani 1 1 d .
C12 C 0.38014(18) 0.60451(14) -0.06086(9) 0.0686(4) Uani 1 1 d .
H12A H 0.4467 0.5987 -0.0231 0.082 Uiso 1 1 calc R
C13 C 0.36577(19) 0.50563(15) -0.11109(10) 0.0746(5) Uani 1 1 d .
H13A H 0.4220 0.4339 -0.1069 0.089 Uiso 1 1 calc R
C14 C 0.26916(18) 0.51369(17) -0.16660(10) 0.0733(5) Uani 1 1 d .
H14A H 0.2591 0.4466 -0.2000 0.088 Uiso 1 1 calc R
C15 C 0.18578(16) 0.61983(16) -0.17420(9) 0.0652(4) Uani 1 1 d .
H15A H 0.1212 0.6254 -0.2129 0.078 Uiso 1 1 calc R
C16 C 0.19981(15) 0.71826(14) -0.12316(8) 0.0553(4) Uani 1 1 d .
O17 O 0.12219(12) 0.82707(11) -0.12441(6) 0.0721(3) Uani 1 1 d .
C18 C 0.02678(19) 0.8451(2) -0.18361(9) 0.0804(5) Uani 1 1 d .
H18A H -0.0199 0.9252 -0.1776 0.121 Uiso 1 1 calc R
H18B H -0.0398 0.7772 -0.1839 0.121 Uiso 1 1 calc R
H18C H 0.0751 0.8453 -0.2296 0.121 Uiso 1 1 calc R
C19 C 0.28807(15) 0.79827(14) 0.15943(8) 0.0546(4) Uani 1 1 d .
C20 C 0.26241(17) 0.88464(16) 0.21597(9) 0.0683(4) Uani 1 1 d .
H20A H 0.3236 0.9519 0.2241 0.082 Uiso 1 1 calc R
C21 C 0.1486(2) 0.8729(2) 0.26016(10) 0.0834(5) Uani 1 1 d .
H21A H 0.1335 0.9313 0.2980 0.100 Uiso 1 1 calc R
C22 C 0.0586(2) 0.7753(2) 0.24810(11) 0.0883(6) Uani 1 1 d .
H22A H -0.0189 0.7678 0.2776 0.106 Uiso 1 1 calc R
C23 C 0.08025(18) 0.6870(2) 0.19260(11) 0.0807(5) Uani 1 1 d .
H23A H 0.0176 0.6208 0.1848 0.097 Uiso 1 1 calc R
C24 C 0.19637(16) 0.69756(16) 0.14851(8) 0.0622(4) Uani 1 1 d .
O25 O 0.23140(12) 0.61275(11) 0.09471(7) 0.0794(4) Uani 1 1 d .
C26 C 0.1358(2) 0.5150(2) 0.07490(13) 0.1180(8) Uani 1 1 d .
H26A H 0.1740 0.4631 0.0365 0.177 Uiso 1 1 calc R
H26B H 0.0508 0.5528 0.0573 0.177 Uiso 1 1 calc R
H26C H 0.1178 0.4631 0.1175 0.177 Uiso 1 1 calc R

loop_
_atom_site_aniso_label
_atom_site_aniso_U_11
_atom_site_aniso_U_22
_atom_site_aniso_U_33
_atom_site_aniso_U_23
_atom_site_aniso_U_13
_atom_site_aniso_U_12
C1 0.0591(9) 0.0447(8) 0.0816(11) 0.0055(7) 0.0006(8) 0.0021(7)
C2 0.0606(11) 0.0632(11) 0.1409(18) 0.0111(11) 0.0026(12) -0.0004(8)
C3 0.0748(14) 0.0740(14) 0.200(3) 0.0038(17) 0.0454(19) 0.0049(11)
C4 0.118(2) 0.0838(15) 0.146(2) -0.0102(15) 0.0759(18) -0.0058(14)
C5 0.1176(17) 0.0680(11) 0.0859(13) -0.0090(9) 0.0381(12) -0.0081(11)
C6 0.0718(10) 0.0440(8) 0.0662(10) -0.0013(7) 0.0141(8) 0.0006(7)
N7 0.0657(8) 0.0485(6) 0.0461(7) -0.0005(5) -0.0027(5) 0.0009(6)
C8 0.0584(8) 0.0441(7) 0.0466(7) 0.0014(6) -0.0066(6) 0.0022(6)
N9 0.0592(7) 0.0570(7) 0.0617(8) 0.0053(6) -0.0105(6) -0.0029(6)
C10 0.0825(11) 0.0491(8) 0.0487(8) 0.0023(6) -0.0137(7) 0.0077(7)
C11 0.0742(10) 0.0470(7) 0.0436(7) 0.0014(6) -0.0027(7) -0.0009(7)
C12 0.0930(12) 0.0498(8) 0.0627(10) -0.0003(7) -0.0115(8) 0.0076(8)
C13 0.0912(12) 0.0510(9) 0.0815(12) -0.0076(8) 0.0025(10) 0.0046(8)
C14 0.0777(11) 0.0673(10) 0.0752(11) -0.0249(9) 0.0094(9) -0.0084(9)
C15 0.0623(9) 0.0798(11) 0.0535(9) -0.0121(8) 0.0016(7) -0.0129(8)
C16 0.0613(9) 0.0554(8) 0.0493(8) 0.0024(6) 0.0033(7) -0.0024(7)
O17 0.0824(7) 0.0686(7) 0.0647(7) -0.0027(5) -0.0169(6) 0.0116(6)
C18 0.0727(11) 0.1071(14) 0.0612(10) 0.0109(10) -0.0032(8) 0.0128(10)
C19 0.0570(8) 0.0592(8) 0.0472(8) 0.0059(6) -0.0056(6) 0.0058(7)
C20 0.0738(10) 0.0720(10) 0.0589(9) -0.0001(8) -0.0024(8) 0.0108(8)
C21 0.0843(13) 0.0994(14) 0.0668(11) -0.0004(10) 0.0084(10) 0.0246(11)
C22 0.0715(12) 0.1181(17) 0.0760(13) 0.0202(12) 0.0167(10) 0.0239(12)
C23 0.0627(10) 0.0964(14) 0.0829(12) 0.0226(11) 0.0000(9) -0.0058(10)
C24 0.0618(9) 0.0671(10) 0.0575(9) 0.0080(7) -0.0056(7) -0.0001(8)
O25 0.0861(8) 0.0712(7) 0.0811(8) -0.0102(6) 0.0026(6) -0.0236(6)
C26 0.1284(18) 0.1124(18) 0.1130(17) -0.0209(14) -0.0050(14) -0.0600(15)

loop_
_atom_type_symbol
_atom_type_description
_atom_type_scat_dispersion_real
_atom_type_scat_dispersion_imag
_atom_type_scat_source
C C 0.0033 0.0016 'International Tables Vol C Tables 4.2.6.8 and 6.1.1.4'
H H 0.0000 0.0000 'International Tables Vol C Tables 4.2.6.8 and 6.1.1.4'
N N 0.0061 0.0033 'International Tables Vol C Tables 4.2.6.8 and 6.1.1.4'
O O 0.0106 0.0060 'International Tables Vol C Tables 4.2.6.8 and 6.1.1.4'

loop_
_geom_angle_atom_site_label_1
_geom_angle_atom_site_label_2
_geom_angle_atom_site_label_3
_geom_angle
N9 C1 C6 110.06(13)
N9 C1 C2 129.70(17)
C6 C1 C2 120.23(18)
C3 C2 C1 117.6(2)
C3 C2 H2A 121.2
C1 C2 H2A 121.2
C2 C3 C4 121.4(2)
C2 C3 H3A 119.3
C4 C3 H3A 119.3
C5 C4 C3 122.7(2)
C5 C4 H4A 118.6
C3 C4 H4A 118.6
C4 C5 C6 115.7(2)
C4 C5 H5A 122.1
C6 C5 H5A 122.1
N7 C6 C1 105.97(13)
N7 C6 C5 131.73(17)
C1 C6 C5 122.29(17)
C8 N7 C6 105.88(12)
C8 N7 C10 128.08(13)
C6 N7 C10 125.13(12)
N9 C8 N7 113.17(13)
N9 C8 C19 121.95(12)
N7 C8 C19 124.88(12)
C8 N9 C1 104.91(12)
N7 C10 C11 114.49(12)
N7 C10 H10A 108.6
C11 C10 H10A 108.6
N7 C10 H10B 108.6
C11 C10 H10B 108.6
H10A C10 H10B 107.6
C12 C11 C16 118.15(13)
C12 C11 C10 124.13(13)
C16 C11 C10 117.72(13)
C11 C12 C13 121.24(15)
C11 C12 H12A 119.4
C13 C12 H12A 119.4
C14 C13 C12 119.71(16)
C14 C13 H13A 120.1
C12 C13 H13A 120.1
C13 C14 C15 121.02(15)
C13 C14 H14A 119.5
C15 C14 H14A 119.5
C14 C15 C16 118.98(15)
C14 C15 H15A 120.5
C16 C15 H15A 120.5
O17 C16 C15 124.31(14)
O17 C16 C11 114.80(12)
C15 C16 C11 120.89(14)
C16 O17 C18 118.40(13)
O17 C18 H18A 109.5
O17 C18 H18B 109.5
H18A C18 H18B 109.5
O17 C18 H18C 109.5
H18A C18 H18C 109.5
H18B C18 H18C 109.5
C20 C19 C24 118.50(15)
C20 C19 C8 118.61(14)
C24 C19 C8 122.77(13)
C21 C20 C19 121.50(17)
C21 C20 H20A 119.3
C19 C20 H20A 119.3
C22 C21 C20 119.41(18)
C22 C21 H21A 120.3
C20 C21 H21A 120.3
C21 C22 C23 121.04(18)
C21 C22 H22A 119.5
C23 C22 H22A 119.5
C22 C23 C24 119.66(18)
C22 C23 H23A 120.2
C24 C23 H23A 120.2
O25 C24 C19 115.50(14)
O25 C24 C23 124.61(16)
C19 C24 C23 119.87(16)
C24 O25 C26 118.72(15)
O25 C26 H26A 109.5
O25 C26 H26B 109.5
H26A C26 H26B 109.5
O25 C26 H26C 109.5
H26A C26 H26C 109.5
H26B C26 H26C 109.5

loop_
_geom_bond_atom_site_label_1
_geom_bond_atom_site_label_2
_geom_bond_distance
C1 N9 1.382(2)
C1 C6 1.389(2)
C1 C2 1.393(2)
C2 C3 1.366(3)
C2 H2A 0.9300
C3 C4 1.380(4)
C3 H3A 0.9300
C4 C5 1.372(3)
C4 H4A 0.9300
C5 C6 1.391(2)
C5 H5A 0.9300
C6 N7 1.3810(19)
N7 C8 1.3725(17)
N7 C10 1.4532(17)
C8 N9 1.3152(17)
C8 C19 1.473(2)
C10 C11 1.5130(19)
C10 H10A 0.9700
C10 H10B 0.9700
C11 C12 1.379(2)
C11 C16 1.392(2)
C12 C13 1.383(2)
C12 H12A 0.9300
C13 C14 1.359(2)
C13 H13A 0.9300
C14 C15 1.380(2)
C14 H14A 0.9300
C15 C16 1.389(2)
C15 H15A 0.9300
C16 O17 1.3659(18)
O17 C18 1.4109(19)
C18 H18A 0.9600
C18 H18B 0.9600
C18 H18C 0.9600
C19 C20 1.390(2)
C19 C24 1.391(2)
C20 C21 1.376(2)
C20 H20A 0.9300
C21 C22 1.359(3)
C21 H21A 0.9300
C22 C23 1.383(3)
C22 H22A 0.9300
C23 C24 1.392(2)
C23 H23A 0.9300
C24 O25 1.3641(19)
O25 C26 1.422(2)
C26 H26A 0.9600
C26 H26B 0.9600
C26 H26C 0.9600

loop_
_geom_torsion_atom_site_label_1
_geom_torsion_atom_site_label_2
_geom_torsion_atom_site_label_3
_geom_torsion_atom_site_label_4
_geom_torsion
N9 C1 C2 C3 179.65(16)
C6 C1 C2 C3 1.0(2)
C1 C2 C3 C4 0.4(3)
C2 C3 C4 C5 -0.8(4)
C3 C4 C5 C6 -0.2(3)
N9 C1 C6 N7 -1.33(15)
C2 C1 C6 N7 177.55(13)
N9 C1 C6 C5 179.01(14)
C2 C1 C6 C5 -2.1(2)
C4 C5 C6 N7 -177.89(16)
C4 C5 C6 C1 1.7(2)
C1 C6 N7 C8 1.21(14)
C5 C6 N7 C8 -179.17(16)
C1 C6 N7 C10 171.03(12)
C5 C6 N7 C10 -9.4(2)
C6 N7 C8 N9 -0.73(15)
C10 N7 C8 N9 -170.15(12)
C6 N7 C8 C19 178.38(12)
C10 N7 C8 C19 9.0(2)
N7 C8 N9 C1 -0.09(15)
C19 C8 N9 C1 -179.22(12)
C6 C1 N9 C8 0.89(15)
C2 C1 N9 C8 -177.85(16)
C8 N7 C10 C11 -120.19(15)
C6 N7 C10 C11 72.29(17)
N7 C10 C11 C12 6.9(2)
N7 C10 C11 C16 -173.19(13)
C16 C11 C12 C13 -0.6(2)
C10 C11 C12 C13 179.29(15)
C11 C12 C13 C14 0.3(3)
C12 C13 C14 C15 0.7(3)
C13 C14 C15 C16 -1.3(2)
C14 C15 C16 O17 -179.17(14)
C14 C15 C16 C11 0.9(2)
C12 C11 C16 O17 -179.89(14)
C10 C11 C16 O17 0.17(19)
C12 C11 C16 C15 0.0(2)
C10 C11 C16 C15 -179.92(14)
C15 C16 O17 C18 -3.9(2)
C11 C16 O17 C18 176.01(14)
N9 C8 C19 C20 49.86(19)
N7 C8 C19 C20 -129.17(14)
N9 C8 C19 C24 -126.20(15)
N7 C8 C19 C24 54.8(2)
C24 C19 C20 C21 -0.6(2)
C8 C19 C20 C21 -176.88(14)
C19 C20 C21 C22 -0.5(3)
C20 C21 C22 C23 0.6(3)
C21 C22 C23 C24 0.3(3)
C20 C19 C24 O25 -176.75(13)
C8 C19 C24 O25 -0.7(2)
C20 C19 C24 C23 1.6(2)
C8 C19 C24 C23 177.63(14)
C22 C23 C24 O25 176.74(15)
C22 C23 C24 C19 -1.4(2)
C19 C24 O25 C26 -173.40(15)
C23 C24 O25 C26 8.4(2)

loop_
_cod_related_entry_id
_cod_related_entry_database
_cod_related_entry_code
1 ChemSpider 618720
